data_4331126
loop_
_publ_author_name
'Salvador B. Mu\~noz'
'Wallace K. Foster'
'Hsiu-Jung Lin'
'Charles G. Margarit'
'Diane A. Dickie'
'Jeremy M. Smith'

_publ_contact_author_address
;Department of Chemistry and Biochemistry
New Mexico State University
Las Cruces, NM, 88003
USA
;
_publ_contact_author_email jesmith@nmsu.edu
_publ_contact_author_name 'Smith, Jeremy M.'
_publ_section_title
;
 Tris(carbene)borate Ligands Featuring Imidazole-2-ylidene,
 Benzimidazol-2-ylidene, and 1,3,4-Triazol-2-ylidene Donors. Evaluation of
 Donor Properties in Four-Coordinate {NiNO}10 Complexes
;
_journal_name_full 'Inorganic Chemistry'
_journal_page_first 12660
_journal_page_last 12668
_journal_paper_doi 10.1021/ic301204b
_journal_volume 51
_journal_year 2012
_chemical_formula_sum 'C33 H37 B N10 Ni O'
_chemical_formula_weight 659.25
_chemical_name_systematic
;
 ?
;
_space_group_IT_number 2
_symmetry_cell_setting triclinic
_symmetry_space_group_name_Hall '-P 1'
_symmetry_space_group_name_H-M 'P -1'
_atom_sites_solution_hydrogens geom
_atom_sites_solution_primary direct
_atom_sites_solution_secondary difmap
_audit_creation_method SHELXL-97
_cell_angle_alpha 74.731(4)
_cell_angle_beta 77.159(4)
_cell_angle_gamma 72.128(3)
_cell_formula_units_Z 2
_cell_length_a 8.7177(17)
_cell_length_b 12.974(3)
_cell_length_c 17.960(4)
_cell_measurement_reflns_used 9978
_cell_measurement_temperature 173(2)
_cell_measurement_theta_max 26.81
_cell_measurement_theta_min 2.54
_cell_volume 1842.8(7)
_computing_cell_refinement 'Bruker SAINT'
_computing_data_collection 'Bruker APEX2'
_computing_data_reduction 'Bruker SAINT'
_computing_molecular_graphics 'Bruker SHELXTL'
_computing_publication_material 'Bruker SHELXTL'
_computing_structure_refinement 'SHELXL-97 (Sheldrick, 2008)'
_computing_structure_solution 'SHELXS-97 (Sheldrick, 2008)'
_diffrn_ambient_temperature 173(2)
_diffrn_measured_fraction_theta_full 0.998
_diffrn_measured_fraction_theta_max 0.998
_diffrn_measurement_device_type 'Bruker APEX-II CCD'
_diffrn_measurement_method '\f and \w scans'
_diffrn_radiation_monochromator graphite
_diffrn_radiation_source 'fine-focus sealed tube'
_diffrn_radiation_type MoK\a
_diffrn_radiation_wavelength 0.71073
_diffrn_reflns_av_R_equivalents 0.0437
_diffrn_reflns_av_sigmaI/netI 0.0387
_diffrn_reflns_limit_h_max 11
_diffrn_reflns_limit_h_min -11
_diffrn_reflns_limit_k_max 16
_diffrn_reflns_limit_k_min -16
_diffrn_reflns_limit_l_max 23
_diffrn_reflns_limit_l_min -21
_diffrn_reflns_number 41686
_diffrn_reflns_theta_full 27.10
_diffrn_reflns_theta_max 27.10
_diffrn_reflns_theta_min 2.48
_exptl_absorpt_coefficient_mu 0.565
_exptl_absorpt_correction_T_max 0.8877
_exptl_absorpt_correction_T_min 0.7794
_exptl_absorpt_correction_type multi-scan
_exptl_absorpt_process_details 'Bruker, SADABS'
_exptl_crystal_colour red
_exptl_crystal_density_diffrn 1.188
_exptl_crystal_description plate
_exptl_crystal_F_000 692
_exptl_crystal_size_max 0.46
_exptl_crystal_size_mid 0.30
_exptl_crystal_size_min 0.22
_platon_squeeze_details
;
;
_refine_diff_density_max 0.562
_refine_diff_density_min -0.462
_refine_diff_density_rms 0.054
_refine_ls_extinction_method none
_refine_ls_goodness_of_fit_ref 1.035
_refine_ls_hydrogen_treatment constr
_refine_ls_matrix_type full
_refine_ls_number_parameters 424
_refine_ls_number_reflns 8112
_refine_ls_number_restraints 0
_refine_ls_restrained_S_all 1.035
_refine_ls_R_factor_all 0.0545
_refine_ls_R_factor_gt 0.0402
_refine_ls_shift/su_max 0.001
_refine_ls_shift/su_mean 0.000
_refine_ls_structure_factor_coef Fsqd
_refine_ls_weighting_details 'calc w=1/[\s^2^(Fo^2^)+(0.0598P)^2^+0.3175P] where P=(Fo^2^+2Fc^2^)/3'
_refine_ls_weighting_scheme calc
_refine_ls_wR_factor_gt 0.1013
_refine_ls_wR_factor_ref 0.1064
_reflns_number_gt 6478
_reflns_number_total 8112
_reflns_threshold_expression >2sigma(I)
_cod_data_source_file ic301204b_si_001_6.cif
_cod_data_source_block jsnmsusal1072_0m-sr
_cod_original_cell_volume 1842.8(6)
_cod_database_code 4331126

loop_
_symmetry_equiv_pos_as_xyz
'x, y, z'
'-x, -y, -z'

loop_
_atom_site_label
_atom_site_type_symbol
_atom_site_fract_x
_atom_site_fract_y
_atom_site_fract_z
_atom_site_U_iso_or_equiv
_atom_site_adp_type
_atom_site_occupancy
_atom_site_symmetry_multiplicity
_atom_site_calc_flag
_atom_site_refinement_flags
Ni1 Ni 0.27975(3) 0.37659(2) 0.280818(14) 0.02254(9) Uani 1 1 d .
B1 B -0.0439(2) 0.37000(18) 0.39306(13) 0.0251(5) Uani 1 1 d .
H1 H -0.1483 0.3674 0.4295 0.030 Uiso 1 1 calc R
O1 O 0.5447(2) 0.3377(2) 0.16102(12) 0.0683(6) Uani 1 1 d .
N1 N 0.00574(18) 0.47874(13) 0.38222(9) 0.0235(3) Uani 1 1 d .
N2 N -0.07596(18) 0.56256(13) 0.42249(10) 0.0259(4) Uani 1 1 d .
N3 N 0.15484(17) 0.59089(13) 0.35083(9) 0.0231(3) Uani 1 1 d .
N4 N 0.10644(17) 0.27495(13) 0.42014(9) 0.0229(3) Uani 1 1 d .
N5 N 0.10261(18) 0.19403(13) 0.48823(9) 0.0239(3) Uani 1 1 d .
N6 N 0.35273(17) 0.18008(12) 0.42351(9) 0.0224(3) Uani 1 1 d .
N7 N -0.04817(18) 0.36050(14) 0.30909(10) 0.0265(4) Uani 1 1 d .
N8 N -0.1813(2) 0.35554(15) 0.28172(11) 0.0343(4) Uani 1 1 d .
N9 N 0.0317(2) 0.36101(15) 0.18802(10) 0.0318(4) Uani 1 1 d .
N10 N 0.4421(2) 0.36324(15) 0.21316(10) 0.0315(4) Uani 1 1 d .
C1 C 0.1463(2) 0.49375(15) 0.33822(11) 0.0229(4) Uani 1 1 d .
C2 C 0.0182(2) 0.62843(16) 0.40205(12) 0.0272(4) Uani 1 1 d .
H2 H -0.0042 0.6948 0.4202 0.033 Uiso 1 1 calc R
C3 C 0.2915(2) 0.63938(16) 0.32426(12) 0.0251(4) Uani 1 1 d .
C4 C 0.4368(2) 0.58048(17) 0.35375(13) 0.0298(4) Uani 1 1 d .
C5 C 0.5673(2) 0.62821(19) 0.32825(14) 0.0373(5) Uani 1 1 d .
H5 H 0.6678 0.5899 0.3469 0.045 Uiso 1 1 calc R
C6 C 0.5557(3) 0.72879(19) 0.27707(15) 0.0395(5) Uani 1 1 d .
C7 C 0.4080(3) 0.78533(18) 0.25058(14) 0.0378(5) Uani 1 1 d .
H7 H 0.3982 0.8559 0.2164 0.045 Uiso 1 1 calc R
C8 C 0.2744(2) 0.74114(17) 0.27289(13) 0.0304(4) Uani 1 1 d .
C9 C 0.1167(3) 0.80180(19) 0.24081(15) 0.0422(6) Uani 1 1 d .
H9A H 0.1313 0.8684 0.2020 0.063 Uiso 1 1 calc R
H9B H 0.0301 0.8230 0.2835 0.063 Uiso 1 1 calc R
H9C H 0.0867 0.7533 0.2162 0.063 Uiso 1 1 calc R
C10 C 0.7037(3) 0.7758(2) 0.2503(2) 0.0658(9) Uani 1 1 d .
H10A H 0.7153 0.8094 0.2909 0.099 Uiso 1 1 calc R
H10B H 0.6891 0.8321 0.2020 0.099 Uiso 1 1 calc R
H10C H 0.8018 0.7160 0.2407 0.099 Uiso 1 1 calc R
C11 C 0.4541(2) 0.47146(18) 0.41132(13) 0.0356(5) Uani 1 1 d .
H11A H 0.4739 0.4119 0.3835 0.053 Uiso 1 1 calc R
H11B H 0.3537 0.4735 0.4492 0.053 Uiso 1 1 calc R
H11C H 0.5460 0.4580 0.4388 0.053 Uiso 1 1 calc R
C12 C 0.2564(2) 0.26834(15) 0.37978(11) 0.0227(4) Uani 1 1 d .
C13 C 0.2548(2) 0.13824(15) 0.48823(12) 0.0247(4) Uani 1 1 d .
H13 H 0.2932 0.0765 0.5279 0.030 Uiso 1 1 calc R
C14 C 0.5284(2) 0.14168(15) 0.40706(11) 0.0230(4) Uani 1 1 d .
C15 C 0.6219(2) 0.15742(15) 0.45488(12) 0.0247(4) Uani 1 1 d .
C16 C 0.7910(2) 0.12276(16) 0.43580(12) 0.0272(4) Uani 1 1 d .
H16 H 0.8573 0.1326 0.4674 0.033 Uiso 1 1 calc R
C17 C 0.8652(2) 0.07447(16) 0.37215(13) 0.0293(4) Uani 1 1 d .
C18 C 0.7675(2) 0.05954(16) 0.32649(12) 0.0284(4) Uani 1 1 d .
H18 H 0.8178 0.0264 0.2828 0.034 Uiso 1 1 calc R
C19 C 0.5973(2) 0.09203(16) 0.34319(12) 0.0257(4) Uani 1 1 d .
C20 C 0.4942(2) 0.07212(18) 0.29418(14) 0.0350(5) Uani 1 1 d .
H20A H 0.4209 0.0287 0.3277 0.053 Uiso 1 1 calc R
H20B H 0.5650 0.0314 0.2549 0.053 Uiso 1 1 calc R
H20C H 0.4298 0.1433 0.2680 0.053 Uiso 1 1 calc R
C21 C 1.0490(2) 0.0396(2) 0.35312(15) 0.0429(6) Uani 1 1 d .
H21A H 1.0810 -0.0002 0.3103 0.064 Uiso 1 1 calc R
H21B H 1.0944 -0.0090 0.3993 0.064 Uiso 1 1 calc R
H21C H 1.0909 0.1054 0.3373 0.064 Uiso 1 1 calc R
C22 C 0.5476(3) 0.20746(18) 0.52549(13) 0.0331(5) Uani 1 1 d .
H22A H 0.5247 0.1495 0.5705 0.050 Uiso 1 1 calc R
H22B H 0.4458 0.2641 0.5155 0.050 Uiso 1 1 calc R
H22C H 0.6239 0.2415 0.5365 0.050 Uiso 1 1 calc R
C23 C 0.0819(2) 0.36455(16) 0.25355(12) 0.0261(4) Uani 1 1 d .
C24 C -0.1283(3) 0.3556(2) 0.20836(14) 0.0387(5) Uani 1 1 d .
H24 H -0.1919 0.3523 0.1728 0.046 Uiso 1 1 calc R
C25 C 0.1299(3) 0.36747(19) 0.11190(13) 0.0351(5) Uani 1 1 d .
C26 C 0.1536(3) 0.4704(2) 0.07030(13) 0.0389(5) Uani 1 1 d .
C27 C 0.2564(3) 0.4735(2) -0.00076(14) 0.0461(6) Uani 1 1 d .
H27 H 0.2753 0.5424 -0.0294 0.055 Uiso 1 1 calc R
C28 C 0.3321(4) 0.3805(2) -0.03123(15) 0.0557(7) Uani 1 1 d .
C29 C 0.3037(4) 0.2808(2) 0.01140(16) 0.0593(8) Uani 1 1 d .
H29 H 0.3540 0.2163 -0.0096 0.071 Uiso 1 1 calc R
C30 C 0.2047(3) 0.2711(2) 0.08374(14) 0.0455(6) Uani 1 1 d .
C31 C 0.1842(4) 0.1598(2) 0.13141(18) 0.0655(8) Uani 1 1 d .
H31A H 0.2292 0.1427 0.1800 0.098 Uiso 1 1 calc R
H31B H 0.2420 0.1024 0.1013 0.098 Uiso 1 1 calc R
H31C H 0.0680 0.1623 0.1438 0.098 Uiso 1 1 calc R
C32 C 0.4465(5) 0.3878(3) -0.10875(17) 0.0836(11) Uani 1 1 d .
H32A H 0.5157 0.3137 -0.1135 0.125 Uiso 1 1 calc R
H32B H 0.5152 0.4362 -0.1110 0.125 Uiso 1 1 calc R
H32C H 0.3823 0.4183 -0.1517 0.125 Uiso 1 1 calc R
C33 C 0.0726(3) 0.5731(2) 0.10229(16) 0.0507(6) Uani 1 1 d .
H33A H 0.1266 0.5719 0.1450 0.076 Uiso 1 1 calc R
H33B H -0.0426 0.5761 0.1220 0.076 Uiso 1 1 calc R
H33C H 0.0808 0.6385 0.0608 0.076 Uiso 1 1 calc R

loop_
_atom_site_aniso_label
_atom_site_aniso_U_11
_atom_site_aniso_U_22
_atom_site_aniso_U_33
_atom_site_aniso_U_23
_atom_site_aniso_U_13
_atom_site_aniso_U_12
Ni1 0.01611(12) 0.02510(14) 0.02710(15) -0.00761(10) -0.00332(9) -0.00466(9)
B1 0.0151(9) 0.0276(11) 0.0302(12) -0.0064(9) -0.0021(8) -0.0031(8)
O1 0.0376(10) 0.1186(18) 0.0594(12) -0.0478(12) 0.0203(9) -0.0312(11)
N1 0.0170(7) 0.0242(8) 0.0282(9) -0.0076(7) -0.0049(6) -0.0012(6)
N2 0.0202(8) 0.0251(8) 0.0292(9) -0.0082(7) -0.0041(7) 0.0011(6)
N3 0.0172(7) 0.0230(8) 0.0298(9) -0.0084(7) -0.0049(6) -0.0032(6)
N4 0.0185(7) 0.0220(8) 0.0272(9) -0.0047(7) -0.0039(6) -0.0041(6)
N5 0.0210(8) 0.0210(8) 0.0297(9) -0.0050(7) -0.0039(7) -0.0058(6)
N6 0.0163(7) 0.0201(8) 0.0298(9) -0.0063(7) -0.0042(6) -0.0022(6)
N7 0.0176(7) 0.0310(9) 0.0333(9) -0.0072(7) -0.0083(7) -0.0065(6)
N8 0.0247(8) 0.0413(11) 0.0424(11) -0.0067(9) -0.0148(8) -0.0114(7)
N9 0.0283(9) 0.0393(10) 0.0329(10) -0.0085(8) -0.0104(7) -0.0115(7)
N10 0.0229(8) 0.0425(10) 0.0342(10) -0.0136(8) -0.0011(7) -0.0135(7)
C1 0.0177(8) 0.0246(10) 0.0272(10) -0.0049(8) -0.0084(7) -0.0035(7)
C2 0.0240(9) 0.0250(10) 0.0311(11) -0.0093(8) -0.0073(8) 0.0005(8)
C3 0.0200(9) 0.0252(10) 0.0340(11) -0.0134(8) -0.0041(8) -0.0057(7)
C4 0.0245(9) 0.0300(11) 0.0389(12) -0.0141(9) -0.0083(9) -0.0048(8)
C5 0.0219(10) 0.0395(13) 0.0569(15) -0.0207(11) -0.0103(10) -0.0056(9)
C6 0.0256(10) 0.0396(13) 0.0607(16) -0.0233(12) 0.0003(10) -0.0132(9)
C7 0.0367(12) 0.0288(11) 0.0497(14) -0.0107(10) -0.0023(10) -0.0124(9)
C8 0.0270(10) 0.0270(10) 0.0399(12) -0.0117(9) -0.0058(9) -0.0064(8)
C9 0.0369(12) 0.0310(12) 0.0567(16) 0.0023(11) -0.0181(11) -0.0083(9)
C10 0.0377(14) 0.0572(18) 0.108(3) -0.0199(17) 0.0023(15) -0.0275(13)
C11 0.0274(10) 0.0382(12) 0.0420(13) -0.0090(10) -0.0152(9) -0.0024(9)
C12 0.0188(8) 0.0221(9) 0.0289(10) -0.0088(8) -0.0057(7) -0.0034(7)
C13 0.0227(9) 0.0203(9) 0.0299(11) -0.0040(8) -0.0053(8) -0.0041(7)
C14 0.0160(8) 0.0185(9) 0.0321(11) -0.0034(8) -0.0054(7) -0.0018(7)
C15 0.0252(9) 0.0174(9) 0.0316(11) -0.0028(8) -0.0068(8) -0.0062(7)
C16 0.0219(9) 0.0236(10) 0.0375(12) -0.0019(9) -0.0096(8) -0.0083(8)
C17 0.0186(9) 0.0258(10) 0.0399(12) -0.0018(9) -0.0040(8) -0.0056(8)
C18 0.0212(9) 0.0260(10) 0.0338(11) -0.0068(9) -0.0013(8) -0.0017(8)
C19 0.0207(9) 0.0219(9) 0.0343(11) -0.0063(8) -0.0067(8) -0.0030(7)
C20 0.0276(10) 0.0373(12) 0.0447(13) -0.0195(10) -0.0116(9) -0.0013(9)
C21 0.0191(10) 0.0534(15) 0.0544(15) -0.0125(12) -0.0022(10) -0.0087(10)
C22 0.0328(11) 0.0337(11) 0.0349(12) -0.0099(9) -0.0082(9) -0.0074(9)
C23 0.0261(9) 0.0246(10) 0.0294(11) -0.0080(8) -0.0073(8) -0.0054(8)
C24 0.0298(11) 0.0502(14) 0.0446(14) -0.0100(11) -0.0159(10) -0.0152(10)
C25 0.0353(11) 0.0454(13) 0.0301(11) -0.0107(10) -0.0122(9) -0.0114(10)
C26 0.0395(12) 0.0457(14) 0.0332(12) -0.0087(10) -0.0120(10) -0.0087(10)
C27 0.0548(15) 0.0495(15) 0.0316(13) -0.0022(11) -0.0105(11) -0.0128(12)
C28 0.0682(18) 0.0630(18) 0.0308(13) -0.0107(13) -0.0069(12) -0.0097(14)
C29 0.080(2) 0.0563(18) 0.0418(15) -0.0235(14) -0.0095(14) -0.0069(15)
C30 0.0592(15) 0.0458(14) 0.0372(14) -0.0143(11) -0.0121(12) -0.0142(12)
C31 0.092(2) 0.0527(17) 0.0581(19) -0.0198(15) -0.0093(17) -0.0222(16)
C32 0.111(3) 0.080(2) 0.0389(17) -0.0136(16) 0.0075(17) -0.008(2)
C33 0.0580(16) 0.0424(14) 0.0490(16) -0.0101(12) -0.0045(13) -0.0114(12)

loop_
_atom_type_symbol
_atom_type_description
_atom_type_scat_dispersion_real
_atom_type_scat_dispersion_imag
_atom_type_scat_source
C C 0.0033 0.0016 'International Tables Vol C Tables 4.2.6.8 and 6.1.1.4'
H H 0.0000 0.0000 'International Tables Vol C Tables 4.2.6.8 and 6.1.1.4'
N N 0.0061 0.0033 'International Tables Vol C Tables 4.2.6.8 and 6.1.1.4'
O O 0.0106 0.0060 'International Tables Vol C Tables 4.2.6.8 and 6.1.1.4'
B B 0.0013 0.0007 'International Tables Vol C Tables 4.2.6.8 and 6.1.1.4'
Ni Ni 0.3393 1.1124 'International Tables Vol C Tables 4.2.6.8 and 6.1.1.4'

loop_
_geom_angle_atom_site_label_1
_geom_angle_atom_site_label_2
_geom_angle_atom_site_label_3
_geom_angle
N10 Ni1 C23 116.03(8)
N10 Ni1 C12 124.24(8)
C23 Ni1 C12 91.46(8)
N10 Ni1 C1 135.73(8)
C23 Ni1 C1 89.87(8)
C12 Ni1 C1 87.57(8)
N1 B1 N7 105.04(16)
N1 B1 N4 105.02(14)
N7 B1 N4 105.12(15)
N1 B1 H1 113.6
N7 B1 H1 113.6
N4 B1 H1 113.6
C1 N1 N2 113.22(15)
C1 N1 B1 121.35(15)
N2 N1 B1 125.01(15)
C2 N2 N1 103.36(15)
C1 N3 C2 107.77(15)
C1 N3 C3 126.74(15)
C2 N3 C3 125.02(16)
C12 N4 N5 113.08(14)
C12 N4 B1 121.48(16)
N5 N4 B1 125.35(15)
C13 N5 N4 103.53(15)
C12 N6 C13 108.13(15)
C12 N6 C14 125.88(16)
C13 N6 C14 125.88(15)
C23 N7 N8 113.14(16)
C23 N7 B1 120.40(15)
N8 N7 B1 126.30(16)
C24 N8 N7 103.36(16)
C23 N9 C24 107.34(18)
C23 N9 C25 124.46(17)
C24 N9 C25 128.14(17)
O1 N10 Ni1 165.59(17)
N1 C1 N3 103.73(15)
N1 C1 Ni1 117.32(13)
N3 C1 Ni1 138.88(14)
N2 C2 N3 111.92(17)
N2 C2 H2 124.0
N3 C2 H2 124.0
C8 C3 C4 122.69(18)
C8 C3 N3 119.94(16)
C4 C3 N3 117.36(17)
C5 C4 C3 116.9(2)
C5 C4 C11 120.37(18)
C3 C4 C11 122.71(18)
C6 C5 C4 122.27(19)
C6 C5 H5 118.9
C4 C5 H5 118.9
C5 C6 C7 118.80(19)
C5 C6 C10 119.8(2)
C7 C6 C10 121.4(2)
C8 C7 C6 121.6(2)
C8 C7 H7 119.2
C6 C7 H7 119.2
C3 C8 C7 117.72(19)
C3 C8 C9 121.46(18)
C7 C8 C9 120.8(2)
C8 C9 H9A 109.5
C8 C9 H9B 109.5
H9A C9 H9B 109.5
C8 C9 H9C 109.5
H9A C9 H9C 109.5
H9B C9 H9C 109.5
C6 C10 H10A 109.5
C6 C10 H10B 109.5
H10A C10 H10B 109.5
C6 C10 H10C 109.5
H10A C10 H10C 109.5
H10B C10 H10C 109.5
C4 C11 H11A 109.5
C4 C11 H11B 109.5
H11A C11 H11B 109.5
C4 C11 H11C 109.5
H11A C11 H11C 109.5
H11B C11 H11C 109.5
N4 C12 N6 103.94(16)
N4 C12 Ni1 117.53(13)
N6 C12 Ni1 138.53(14)
N5 C13 N6 111.32(17)
N5 C13 H13 124.3
N6 C13 H13 124.3
C19 C14 C15 122.77(17)
C19 C14 N6 118.36(16)
C15 C14 N6 118.86(17)
C16 C15 C14 117.36(18)
C16 C15 C22 119.80(18)
C14 C15 C22 122.82(17)
C17 C16 C15 121.99(18)
C17 C16 H16 119.0
C15 C16 H16 119.0
C16 C17 C18 118.75(17)
C16 C17 C21 120.11(19)
C18 C17 C21 121.1(2)
C17 C18 C19 121.72(19)
C17 C18 H18 119.1
C19 C18 H18 119.1
C14 C19 C18 117.39(18)
C14 C19 C20 121.89(17)
C18 C19 C20 120.71(18)
C19 C20 H20A 109.5
C19 C20 H20B 109.5
H20A C20 H20B 109.5
C19 C20 H20C 109.5
H20A C20 H20C 109.5
H20B C20 H20C 109.5
C17 C21 H21A 109.5
C17 C21 H21B 109.5
H21A C21 H21B 109.5
C17 C21 H21C 109.5
H21A C21 H21C 109.5
H21B C21 H21C 109.5
C15 C22 H22A 109.5
C15 C22 H22B 109.5
H22A C22 H22B 109.5
C15 C22 H22C 109.5
H22A C22 H22C 109.5
H22B C22 H22C 109.5
N7 C23 N9 104.30(16)
N7 C23 Ni1 118.90(14)
N9 C23 Ni1 136.78(15)
N8 C24 N9 111.86(18)
N8 C24 H24 124.1
N9 C24 H24 124.1
C30 C25 C26 122.1(2)
C30 C25 N9 119.3(2)
C26 C25 N9 118.6(2)
C27 C26 C25 117.6(2)
C27 C26 C33 121.3(2)
C25 C26 C33 121.1(2)
C28 C27 C26 122.4(3)
C28 C27 H27 118.8
C26 C27 H27 118.8
C27 C28 C29 118.1(3)
C27 C28 C32 120.4(3)
C29 C28 C32 121.5(3)
C28 C29 C30 122.7(3)
C28 C29 H29 118.7
C30 C29 H29 118.7
C25 C30 C29 117.2(2)
C25 C30 C31 121.2(2)
C29 C30 C31 121.6(2)
C30 C31 H31A 109.5
C30 C31 H31B 109.5
H31A C31 H31B 109.5
C30 C31 H31C 109.5
H31A C31 H31C 109.5
H31B C31 H31C 109.5
C28 C32 H32A 109.5
C28 C32 H32B 109.5
H32A C32 H32B 109.5
C28 C32 H32C 109.5
H32A C32 H32C 109.5
H32B C32 H32C 109.5
C26 C33 H33A 109.5
C26 C33 H33B 109.5
H33A C33 H33B 109.5
C26 C33 H33C 109.5
H33A C33 H33C 109.5
H33B C33 H33C 109.5

loop_
_geom_bond_atom_site_label_1
_geom_bond_atom_site_label_2
_geom_bond_distance
Ni1 N10 1.6448(17)
Ni1 C23 1.9549(19)
Ni1 C12 1.968(2)
Ni1 C1 1.9834(19)
B1 N1 1.552(3)
B1 N7 1.555(3)
B1 N4 1.565(2)
B1 H1 1.0000
O1 N10 1.182(2)
N1 C1 1.341(2)
N1 N2 1.387(2)
N2 C2 1.292(3)
N3 C1 1.364(2)
N3 C2 1.377(2)
N3 C3 1.447(2)
N4 C12 1.336(2)
N4 N5 1.388(2)
N5 C13 1.302(2)
N6 C12 1.365(2)
N6 C13 1.373(2)
N6 C14 1.445(2)
N7 C23 1.338(3)
N7 N8 1.382(2)
N8 C24 1.296(3)
N9 C23 1.359(2)
N9 C24 1.380(3)
N9 C25 1.439(3)
C2 H2 0.9500
C3 C8 1.384(3)
C3 C4 1.400(3)
C4 C5 1.392(3)
C4 C11 1.503(3)
C5 C6 1.373(3)
C5 H5 0.9500
C6 C7 1.389(3)
C6 C10 1.523(3)
C7 C8 1.388(3)
C7 H7 0.9500
C8 C9 1.513(3)
C9 H9A 0.9800
C9 H9B 0.9800
C9 H9C 0.9800
C10 H10A 0.9800
C10 H10B 0.9800
C10 H10C 0.9800
C11 H11A 0.9800
C11 H11B 0.9800
C11 H11C 0.9800
C13 H13 0.9500
C14 C19 1.392(3)
C14 C15 1.396(3)
C15 C16 1.394(3)
C15 C22 1.503(3)
C16 C17 1.385(3)
C16 H16 0.9500
C17 C18 1.389(3)
C17 C21 1.511(3)
C18 C19 1.399(3)
C18 H18 0.9500
C19 C20 1.504(3)
C20 H20A 0.9800
C20 H20B 0.9800
C20 H20C 0.9800
C21 H21A 0.9800
C21 H21B 0.9800
C21 H21C 0.9800
C22 H22A 0.9800
C22 H22B 0.9800
C22 H22C 0.9800
C24 H24 0.9500
C25 C30 1.390(3)
C25 C26 1.400(3)
C26 C27 1.386(3)
C26 C33 1.500(3)
C27 C28 1.375(4)
C27 H27 0.9500
C28 C29 1.382(4)
C28 C32 1.521(4)
C29 C30 1.390(4)
C29 H29 0.9500
C30 C31 1.512(4)
C31 H31A 0.9800
C31 H31B 0.9800
C31 H31C 0.9800
C32 H32A 0.9800
C32 H32B 0.9800
C32 H32C 0.9800
C33 H33A 0.9800
C33 H33B 0.9800
C33 H33C 0.9800

loop_
_geom_torsion_atom_site_label_1
_geom_torsion_atom_site_label_2
_geom_torsion_atom_site_label_3
_geom_torsion_atom_site_label_4
_geom_torsion
N7 B1 N1 C1 -58.5(2)
N4 B1 N1 C1 52.1(2)
N7 B1 N1 N2 129.54(17)
N4 B1 N1 N2 -119.86(17)
C1 N1 N2 C2 -0.1(2)
B1 N1 N2 C2 172.46(17)
N1 B1 N4 C12 -52.9(2)
N7 B1 N4 C12 57.6(2)
N1 B1 N4 N5 123.54(17)
N7 B1 N4 N5 -125.92(17)
C12 N4 N5 C13 0.2(2)
B1 N4 N5 C13 -176.47(17)
N1 B1 N7 C23 54.2(2)
N4 B1 N7 C23 -56.3(2)
N1 B1 N7 N8 -120.84(19)
N4 B1 N7 N8 128.64(18)
C23 N7 N8 C24 0.6(2)
B1 N7 N8 C24 175.96(19)
C23 Ni1 N10 O1 -34.6(8)
C12 Ni1 N10 O1 76.9(8)
C1 Ni1 N10 O1 -154.4(7)
N2 N1 C1 N3 0.0(2)
B1 N1 C1 N3 -172.86(16)
N2 N1 C1 Ni1 177.60(11)
B1 N1 C1 Ni1 4.7(2)
C2 N3 C1 N1 0.09(19)
C3 N3 C1 N1 172.47(17)
C2 N3 C1 Ni1 -176.65(16)
C3 N3 C1 Ni1 -4.3(3)
N10 Ni1 C1 N1 170.48(13)
C23 Ni1 C1 N1 41.71(15)
C12 Ni1 C1 N1 -49.76(14)
N10 Ni1 C1 N3 -13.1(3)
C23 Ni1 C1 N3 -141.9(2)
C12 Ni1 C1 N3 126.7(2)
N1 N2 C2 N3 0.2(2)
C1 N3 C2 N2 -0.2(2)
C3 N3 C2 N2 -172.71(17)
C1 N3 C3 C8 117.3(2)
C2 N3 C3 C8 -71.5(3)
C1 N3 C3 C4 -63.9(3)
C2 N3 C3 C4 107.2(2)
C8 C3 C4 C5 -0.8(3)
N3 C3 C4 C5 -179.55(17)
C8 C3 C4 C11 178.21(19)
N3 C3 C4 C11 -0.5(3)
C3 C4 C5 C6 0.5(3)
C11 C4 C5 C6 -178.5(2)
C4 C5 C6 C7 0.8(3)
C4 C5 C6 C10 -179.0(2)
C5 C6 C7 C8 -1.8(3)
C10 C6 C7 C8 177.9(2)
C4 C3 C8 C7 -0.2(3)
N3 C3 C8 C7 178.52(18)
C4 C3 C8 C9 178.8(2)
N3 C3 C8 C9 -2.5(3)
C6 C7 C8 C3 1.5(3)
C6 C7 C8 C9 -177.5(2)
N5 N4 C12 N6 -0.1(2)
B1 N4 C12 N6 176.75(15)
N5 N4 C12 Ni1 179.01(11)
B1 N4 C12 Ni1 -4.2(2)
C13 N6 C12 N4 -0.07(19)
C14 N6 C12 N4 -176.53(16)
C13 N6 C12 Ni1 -178.86(16)
C14 N6 C12 Ni1 4.7(3)
N10 Ni1 C12 N4 -163.83(13)
C23 Ni1 C12 N4 -40.58(15)
C1 Ni1 C12 N4 49.23(15)
N10 Ni1 C12 N6 14.8(2)
C23 Ni1 C12 N6 138.1(2)
C1 Ni1 C12 N6 -132.1(2)
N4 N5 C13 N6 -0.3(2)
C12 N6 C13 N5 0.2(2)
C14 N6 C13 N5 176.68(16)
C12 N6 C14 C19 -70.1(2)
C13 N6 C14 C19 114.1(2)
C12 N6 C14 C15 108.9(2)
C13 N6 C14 C15 -66.9(2)
C19 C14 C15 C16 1.0(3)
N6 C14 C15 C16 -177.90(16)
C19 C14 C15 C22 -177.84(19)
N6 C14 C15 C22 3.2(3)
C14 C15 C16 C17 0.0(3)
C22 C15 C16 C17 178.88(19)
C15 C16 C17 C18 -0.5(3)
C15 C16 C17 C21 179.17(19)
C16 C17 C18 C19 0.1(3)
C21 C17 C18 C19 -179.6(2)
C15 C14 C19 C18 -1.4(3)
N6 C14 C19 C18 177.49(16)
C15 C14 C19 C20 177.72(19)
N6 C14 C19 C20 -3.3(3)
C17 C18 C19 C14 0.9(3)
C17 C18 C19 C20 -178.30(19)
N8 N7 C23 N9 -0.6(2)
B1 N7 C23 N9 -176.25(16)
N8 N7 C23 Ni1 178.09(13)
B1 N7 C23 Ni1 2.4(2)
C24 N9 C23 N7 0.3(2)
C25 N9 C23 N7 177.61(19)
C24 N9 C23 Ni1 -177.97(18)
C25 N9 C23 Ni1 -0.7(3)
N10 Ni1 C23 N7 171.58(14)
C12 Ni1 C23 N7 41.88(16)
C1 Ni1 C23 N7 -45.69(16)
N10 Ni1 C23 N9 -10.3(2)
C12 Ni1 C23 N9 -140.0(2)
C1 Ni1 C23 N9 132.4(2)
N7 N8 C24 N9 -0.4(2)
C23 N9 C24 N8 0.0(3)
C25 N9 C24 N8 -177.1(2)
C23 N9 C25 C30 101.7(2)
C24 N9 C25 C30 -81.6(3)
C23 N9 C25 C26 -75.0(3)
C24 N9 C25 C26 101.7(3)
C30 C25 C26 C27 -0.4(3)
N9 C25 C26 C27 176.19(19)
C30 C25 C26 C33 -179.4(2)
N9 C25 C26 C33 -2.8(3)
C25 C26 C27 C28 1.0(4)
C33 C26 C27 C28 180.0(2)
C26 C27 C28 C29 -0.2(4)
C26 C27 C28 C32 -178.8(3)
C27 C28 C29 C30 -1.1(4)
C32 C28 C29 C30 177.5(3)
C26 C25 C30 C29 -0.7(3)
N9 C25 C30 C29 -177.4(2)
C26 C25 C30 C31 176.9(2)
N9 C25 C30 C31 0.3(3)
C28 C29 C30 C25 1.5(4)
C28 C29 C30 C31 -176.1(3)

loop_
_platon_squeeze_void_nr
_platon_squeeze_void_average_x
_platon_squeeze_void_average_y
_platon_squeeze_void_average_z
_platon_squeeze_void_volume
_platon_squeeze_void_count_electrons
_platon_squeeze_void_content
1 -0.009 0.000 0.000 274 79 ' '
